data_7127405
loop_
_publ_author_name
'Feng, Xin'
'Chen, Yating'
'Lei, Yunxiang'
'Zhou, Yunbing'
'Gao, Wenxia'
'Liu, Miaochang'
'Huang, Xiaobo'
'Wu, Huayue'

_publ_section_title
;
 Multifunctional properties of a star-shaped
 triphenylamine-benzene-1,3,5-tricarbohydrazide fluorescent molecule
 containing multiple flexible chains.
;
_journal_issue 88
_journal_name_full 'Chemical communications (Cambridge, England)'
_journal_page_first 13638
_journal_page_last 13641
_journal_paper_doi 10.1039/d0cc05538g
_journal_volume 56
_journal_year 2020
_chemical_formula_sum 'C68 H57 N9 O4 S'
_chemical_formula_weight 1096.28
_space_group_crystal_system triclinic
_space_group_IT_number 2
_space_group_name_Hall '-P 1'
_space_group_name_H-M_alt 'P -1'
_atom_sites_solution_hydrogens geom
_audit_creation_method SHELXL-2013
_audit_update_record
;
2020-07-31 deposited with the CCDC.	2020-10-09 downloaded from the CCDC.
;
_cell_angle_alpha 79.369(5)
_cell_angle_beta 86.581(5)
_cell_angle_gamma 89.896(5)
_cell_formula_units_Z 2
_cell_length_a 8.9670(17)
_cell_length_b 16.600(3)
_cell_length_c 20.124(4)
_cell_measurement_reflns_used 5403
_cell_measurement_temperature 293(2)
_cell_measurement_theta_max 54.749
_cell_measurement_theta_min 4.991
_cell_volume 2938.7(10)
_computing_cell_refinement 'Bruker SAINT'
_computing_data_collection 'Bruker APEX2'
_computing_data_reduction 'Bruker SAINT'
_computing_molecular_graphics 'Bruker SHELXTL'
_computing_publication_material 'Bruker SHELXTL'
_computing_structure_refinement 'SHELXL-2013 (Sheldrick, 2013)'
_computing_structure_solution 'SHELXS-97 (Sheldrick 2008)'
_diffrn_ambient_temperature 293(2)
_diffrn_measured_fraction_theta_full 0.971
_diffrn_measured_fraction_theta_max 0.998
_diffrn_measurement_device_type 'Bruker APEX-II CCD'
_diffrn_measurement_method '\f and \w scans'
_diffrn_radiation_type MoK\a
_diffrn_radiation_wavelength 0.71073
_diffrn_reflns_av_R_equivalents 0.1094
_diffrn_reflns_av_unetI/netI 0.1170
_diffrn_reflns_Laue_measured_fraction_full 0.971
_diffrn_reflns_Laue_measured_fraction_max 0.998
_diffrn_reflns_limit_h_max 10
_diffrn_reflns_limit_h_min -10
_diffrn_reflns_limit_k_max 19
_diffrn_reflns_limit_k_min -19
_diffrn_reflns_limit_l_max 23
_diffrn_reflns_limit_l_min -23
_diffrn_reflns_number 44690
_diffrn_reflns_point_group_measured_fraction_full 0.971
_diffrn_reflns_point_group_measured_fraction_max 0.998
_diffrn_reflns_theta_full 25.242
_diffrn_reflns_theta_max 25.000
_diffrn_reflns_theta_min 2.275
_exptl_absorpt_coefficient_mu 0.113
_exptl_absorpt_correction_T_max 0.7456
_exptl_absorpt_correction_T_min 0.6305
_exptl_absorpt_correction_type multi-scan
_exptl_absorpt_process_details sadabs
_exptl_crystal_colour yellow
_exptl_crystal_density_diffrn 1.239
_exptl_crystal_description prismatic
_exptl_crystal_F_000 1152
_exptl_crystal_size_max 0.150
_exptl_crystal_size_mid 0.110
_exptl_crystal_size_min 0.050
_platon_squeeze_details
;
;
_refine_diff_density_max 0.487
_refine_diff_density_min -0.329
_refine_diff_density_rms 0.093
_refine_ls_extinction_coef 0.032(3)
_refine_ls_extinction_expression Fc^*^=kFc[1+0.001xFc^2^\l^3^/sin(2\q)]^-1/4^
_refine_ls_extinction_method SHELXL
_refine_ls_goodness_of_fit_ref 1.052
_refine_ls_hydrogen_treatment constr
_refine_ls_matrix_type full
_refine_ls_number_parameters 742
_refine_ls_number_reflns 10335
_refine_ls_number_restraints 0
_refine_ls_restrained_S_all 1.052
_refine_ls_R_factor_all 0.1919
_refine_ls_R_factor_gt 0.1122
_refine_ls_shift/su_max 0.002
_refine_ls_shift/su_mean 0.000
_refine_ls_structure_factor_coef Fsqd
_refine_ls_weighting_details 'w=1/[\s^2^(Fo^2^)+(0.1486P)^2^+1.8415P] where P=(Fo^2^+2Fc^2^)/3'
_refine_ls_weighting_scheme calc
_refine_ls_wR_factor_gt 0.2699
_refine_ls_wR_factor_ref 0.3145
_reflns_Friedel_coverage 0.000
_reflns_number_gt 5294
_reflns_number_total 10335
_reflns_threshold_expression 'I > 2\s(I)'
_cod_data_source_file d0cc05538g2.cif
_cod_data_source_block mo_dd20079_0m
_cod_depositor_comments 'Adding full bibliography for 7127404--7127405.cif.'
_cod_original_cell_volume 2938.6(10)
_cod_database_code 7127405
_shelx_space_group_comment
; 
The symmetry employed for this shelxl refinement is uniquely defined 
by the following loop, which should always be used as a source of 
symmetry information in preference to the above space-group names. 
They are only intended as comments. 
;
_shelx_estimated_absorpt_t_min 0.983
_shelx_estimated_absorpt_t_max 0.994
_shelxl_version_number 2013-4

loop_
_space_group_symop_operation_xyz
'x, y, z'
'-x, -y, -z'

loop_
_atom_site_label
_atom_site_type_symbol
_atom_site_fract_x
_atom_site_fract_y
_atom_site_fract_z
_atom_site_U_iso_or_equiv
_atom_site_adp_type
_atom_site_occupancy
_atom_site_site_symmetry_order
_atom_site_calc_flag
_atom_site_refinement_flags_posn
_atom_site_refinement_flags_adp
_atom_site_refinement_flags_occupancy
_atom_site_disorder_assembly
_atom_site_disorder_group
S1 S 0.55031(17) 0.44571(11) 0.30349(8) 0.0576(5) Uani 1 1 d . . . . .
O4 O 0.7066(4) 0.4589(3) 0.2746(2) 0.0703(13) Uani 1 1 d . . . . .
C67 C 0.4517(8) 0.5325(5) 0.2659(4) 0.078(2) Uani 1 1 d . . . . .
H67A H 0.4688 0.5770 0.2891 0.117 Uiso 1 1 calc R U . . .
H67B H 0.3468 0.5198 0.2690 0.117 Uiso 1 1 calc R U . . .
H67C H 0.4857 0.5480 0.2191 0.117 Uiso 1 1 calc R U . . .
C68 C 0.4714(8) 0.3746(6) 0.2606(4) 0.091(3) Uani 1 1 d . . . . .
H68A H 0.4845 0.3940 0.2126 0.137 Uiso 1 1 calc R U . . .
H68B H 0.3667 0.3682 0.2736 0.137 Uiso 1 1 calc R U . . .
H68C H 0.5199 0.3227 0.2721 0.137 Uiso 1 1 calc R U . . .
O1 O 0.5909(4) 0.5960(2) 0.39442(19) 0.0548(11) Uani 1 1 d . . . . .
O2 O 0.9626(4) 0.3061(3) 0.62779(19) 0.0572(11) Uani 1 1 d . . . . .
O3 O 1.1910(4) 0.3904(3) 0.38010(18) 0.0524(11) Uani 1 1 d . . . . .
N1 N 0.6176(5) 0.6218(3) 0.4993(2) 0.0462(12) Uani 1 1 d . . . . .
H1 H 0.6673 0.6138 0.5352 0.055 Uiso 1 1 calc R U . . .
N2 N 0.5025(5) 0.6777(3) 0.4916(2) 0.0519(13) Uani 1 1 d . . . . .
N3 N -0.0915(7) 0.8764(4) 0.5460(3) 0.0825(19) Uani 1 1 d . . . . .
N4 N 0.7090(5) 0.3183(3) 0.6314(2) 0.0447(12) Uani 1 1 d . . . . .
H4 H 0.6345 0.3443 0.6130 0.054 Uiso 1 1 calc R U . . .
N5 N 0.6841(5) 0.2576(3) 0.6889(2) 0.0419(11) Uani 1 1 d . . . . .
N6 N 0.3295(6) -0.0054(3) 0.9215(3) 0.0657(15) Uani 1 1 d . . . . .
N7 N 1.0033(5) 0.4200(3) 0.3087(2) 0.0451(12) Uani 1 1 d . . . . .
H7 H 0.9133 0.4374 0.3044 0.054 Uiso 1 1 calc R U . . .
N8 N 1.0836(5) 0.4005(3) 0.2527(2) 0.0430(12) Uani 1 1 d . . . . .
N9 N 1.2456(5) 0.3485(3) -0.0538(2) 0.0553(14) Uani 1 1 d . . . . .
C1 C 0.6492(6) 0.5805(3) 0.4490(3) 0.0369(12) Uani 1 1 d . . . . .
C2 C 0.7558(5) 0.5117(3) 0.4639(2) 0.0343(12) Uani 1 1 d . . . . .
C3 C 0.7519(6) 0.4607(3) 0.5259(2) 0.0361(12) Uani 1 1 d . . . . .
H3 H 0.6821 0.4695 0.5599 0.043 Uiso 1 1 calc R U . . .
C4 C 0.8517(5) 0.3958(3) 0.5386(2) 0.0338(12) Uani 1 1 d . . . . .
C5 C 0.9553(6) 0.3842(3) 0.4869(2) 0.0378(13) Uani 1 1 d . . . . .
H5 H 1.0269 0.3437 0.4956 0.045 Uiso 1 1 calc R U . . .
C6 C 0.9535(5) 0.4319(3) 0.4230(2) 0.0365(12) Uani 1 1 d . . . . .
C7 C 0.8543(6) 0.4954(3) 0.4115(2) 0.0401(13) Uani 1 1 d . . . . .
H7A H 0.8526 0.5278 0.3686 0.048 Uiso 1 1 calc R U . . .
C8 C 0.8491(6) 0.3365(3) 0.6043(2) 0.0383(13) Uani 1 1 d . . . . .
C9 C 1.0614(6) 0.4125(3) 0.3687(2) 0.0393(13) Uani 1 1 d . . . . .
C10 C 0.4593(8) 0.7073(4) 0.5435(3) 0.0621(18) Uani 1 1 d . . . . .
H10 H 0.5135 0.6958 0.5821 0.075 Uiso 1 1 calc R U . . .
C11 C 0.3277(8) 0.7583(4) 0.5441(3) 0.0615(18) Uani 1 1 d . . . . .
C12 C 0.2756(8) 0.8047(4) 0.4852(4) 0.0677(19) Uani 1 1 d . . . . .
H12 H 0.3332 0.8095 0.4446 0.081 Uiso 1 1 calc R U . . .
C13 C 0.1412(8) 0.8431(4) 0.4864(3) 0.0651(18) Uani 1 1 d . . . . .
H13 H 0.1095 0.8741 0.4465 0.078 Uiso 1 1 calc R U . . .
C14 C 0.0506(9) 0.8373(5) 0.5452(4) 0.078(2) Uani 1 1 d . . . . .
C15 C 0.1053(8) 0.7937(5) 0.6043(4) 0.078(2) Uani 1 1 d . . . . .
H15 H 0.0493 0.7904 0.6451 0.093 Uiso 1 1 calc R U . . .
C16 C 0.2412(8) 0.7553(4) 0.6031(3) 0.0697(19) Uani 1 1 d . . . . .
H16 H 0.2754 0.7266 0.6433 0.084 Uiso 1 1 calc R U . . .
C17 C -0.1772(8) 0.8943(5) 0.4884(4) 0.075(2) Uani 1 1 d . . . . .
C18 C -0.1814(10) 0.8384(5) 0.4443(5) 0.094(3) Uani 1 1 d . . . . .
H18 H -0.1245 0.7910 0.4516 0.113 Uiso 1 1 calc R U . . .
C19 C -0.2687(14) 0.8537(8) 0.3910(6) 0.142(4) Uani 1 1 d . . . . .
H19 H -0.2729 0.8160 0.3622 0.170 Uiso 1 1 calc R U . . .
C20 C -0.3542(13) 0.9263(9) 0.3783(7) 0.141(4) Uani 1 1 d . . . . .
H20 H -0.4107 0.9379 0.3404 0.169 Uiso 1 1 calc R U . . .
C21 C -0.3510(12) 0.9792(8) 0.4238(6) 0.131(4) Uani 1 1 d . . . . .
H21 H -0.4077 1.0266 0.4177 0.157 Uiso 1 1 calc R U . . .
C22 C -0.2643(10) 0.9612(6) 0.4773(5) 0.106(3) Uani 1 1 d . . . . .
H22 H -0.2649 0.9968 0.5080 0.128 Uiso 1 1 calc R U . . .
C23 C -0.1570(10) 0.8902(5) 0.6100(4) 0.087(2) Uani 1 1 d . . . . .
C24 C -0.2909(13) 0.8569(8) 0.6328(6) 0.148(5) Uani 1 1 d . . . . .
H24 H -0.3380 0.8243 0.6072 0.178 Uiso 1 1 calc R U . . .
C25 C -0.3608(16) 0.8695(11) 0.6929(8) 0.182(6) Uani 1 1 d . . . . .
H25 H -0.4498 0.8429 0.7102 0.218 Uiso 1 1 calc R U . . .
C26 C -0.292(2) 0.9235(12) 0.7261(7) 0.171(7) Uani 1 1 d . . . . .
H26 H -0.3388 0.9361 0.7654 0.205 Uiso 1 1 calc R U . . .
C27 C -0.1586(19) 0.9584(9) 0.7026(7) 0.153(5) Uani 1 1 d . . . . .
H27 H -0.1136 0.9937 0.7265 0.184 Uiso 1 1 calc R U . . .
C28 C -0.0893(12) 0.9427(6) 0.6447(4) 0.108(3) Uani 1 1 d . . . . .
H28 H 0.0025 0.9669 0.6287 0.129 Uiso 1 1 calc R U . . .
C29 C 0.5467(6) 0.2432(3) 0.7055(3) 0.0447(14) Uani 1 1 d . . . . .
H29 H 0.4758 0.2741 0.6803 0.054 Uiso 1 1 calc R U . . .
C30 C 0.4957(6) 0.1798(3) 0.7628(3) 0.0445(14) Uani 1 1 d . . . . .
C31 C 0.3474(7) 0.1744(4) 0.7825(3) 0.0495(15) Uani 1 1 d . . . . .
H31 H 0.2816 0.2117 0.7600 0.059 Uiso 1 1 calc R U . . .
C32 C 0.2929(7) 0.1144(4) 0.8355(3) 0.0559(17) Uani 1 1 d . . . . .
H32 H 0.1916 0.1127 0.8487 0.067 Uiso 1 1 calc R U . . .
C33 C 0.3852(7) 0.0585(4) 0.8681(3) 0.0549(16) Uani 1 1 d . . . . .
C34 C 0.5378(7) 0.0618(4) 0.8481(3) 0.0624(18) Uani 1 1 d . . . . .
H34 H 0.6020 0.0228 0.8697 0.075 Uiso 1 1 calc R U . . .
C35 C 0.5926(6) 0.1222(4) 0.7971(3) 0.0551(16) Uani 1 1 d . . . . .
H35 H 0.6945 0.1252 0.7850 0.066 Uiso 1 1 calc R U . . .
C36 C 0.3130(8) -0.0860(4) 0.9057(4) 0.076(2) Uani 1 1 d . . . . .
C37 C 0.2896(11) -0.0944(6) 0.8406(4) 0.100(3) Uani 1 1 d . . . . .
H37 H 0.2817 -0.0483 0.8069 0.119 Uiso 1 1 calc R U . . .
C38 C 0.2783(16) -0.1704(8) 0.8259(7) 0.160(6) Uani 1 1 d . . . . .
H38 H 0.2626 -0.1753 0.7815 0.192 Uiso 1 1 calc R U . . .
C39 C 0.2888(15) -0.2397(8) 0.8731(7) 0.146(5) Uani 1 1 d . . . . .
H39 H 0.2815 -0.2911 0.8615 0.175 Uiso 1 1 calc R U . . .
C40 C 0.3105(12) -0.2316(6) 0.9385(6) 0.117(3) Uani 1 1 d . . . . .
H40 H 0.3175 -0.2780 0.9720 0.141 Uiso 1 1 calc R U . . .
C41 C 0.3218(9) -0.1546(5) 0.9543(5) 0.091(3) Uani 1 1 d . . . . .
H41 H 0.3357 -0.1494 0.9988 0.109 Uiso 1 1 calc R U . . .
C42 C 0.2730(7) 0.0175(4) 0.9819(3) 0.0617(18) Uani 1 1 d . . . . .
C43 C 0.1635(8) -0.0253(5) 1.0247(4) 0.079(2) Uani 1 1 d . . . . .
H43 H 0.1262 -0.0737 1.0148 0.094 Uiso 1 1 calc R U . . .
C44 C 0.1066(9) 0.0024(7) 1.0829(4) 0.091(3) Uani 1 1 d . . . . .
H44 H 0.0363 -0.0293 1.1123 0.109 Uiso 1 1 calc R U . . .
C45 C 0.1530(10) 0.0749(6) 1.0969(4) 0.088(3) Uani 1 1 d . . . . .
H45 H 0.1096 0.0952 1.1335 0.106 Uiso 1 1 calc R U . . .
C46 C 0.2670(10) 0.1182(5) 1.0554(4) 0.093(3) Uani 1 1 d . . . . .
H46 H 0.3045 0.1665 1.0654 0.112 Uiso 1 1 calc R U . . .
C47 C 0.3248(9) 0.0885(5) 0.9984(4) 0.077(2) Uani 1 1 d . . . . .
H47 H 0.4008 0.1179 0.9709 0.093 Uiso 1 1 calc R U . . .
C48 C 1.0111(6) 0.4066(4) 0.2004(3) 0.0472(14) Uani 1 1 d . . . . .
H48 H 0.9125 0.4237 0.2034 0.057 Uiso 1 1 calc R U . . .
C49 C 1.0698(6) 0.3891(4) 0.1356(3) 0.0481(15) Uani 1 1 d . . . . .
C50 C 0.9897(7) 0.4066(4) 0.0795(3) 0.0557(17) Uani 1 1 d . . . . .
H50 H 0.8951 0.4291 0.0831 0.067 Uiso 1 1 calc R U . . .
C51 C 1.0442(7) 0.3921(4) 0.0178(3) 0.0599(18) Uani 1 1 d . . . . .
H51 H 0.9855 0.4038 -0.0194 0.072 Uiso 1 1 calc R U . . .
C52 C 1.1848(7) 0.3605(4) 0.0101(3) 0.0478(15) Uani 1 1 d . . . . .
C53 C 1.2675(7) 0.3401(4) 0.0673(3) 0.0535(16) Uani 1 1 d . . . . .
H53 H 1.3618 0.3173 0.0639 0.064 Uiso 1 1 calc R U . . .
C54 C 1.2086(7) 0.3540(4) 0.1287(3) 0.0515(16) Uani 1 1 d . . . . .
H54 H 1.2637 0.3395 0.1667 0.062 Uiso 1 1 calc R U . . .
C55 C 1.1511(6) 0.3247(4) -0.1017(3) 0.0454(14) Uani 1 1 d . . . . .
C56 C 1.0566(6) 0.2585(4) -0.0838(3) 0.0524(16) Uani 1 1 d . . . . .
H56 H 1.0500 0.2301 -0.0393 0.063 Uiso 1 1 calc R U . . .
C57 C 0.9718(7) 0.2337(4) -0.1309(3) 0.0578(17) Uani 1 1 d . . . . .
H57 H 0.9082 0.1886 -0.1183 0.069 Uiso 1 1 calc R U . . .
C58 C 0.9802(7) 0.2753(5) -0.1966(3) 0.0635(19) Uani 1 1 d . . . . .
H58 H 0.9235 0.2582 -0.2287 0.076 Uiso 1 1 calc R U . . .
C59 C 1.0731(8) 0.3420(5) -0.2142(3) 0.070(2) Uani 1 1 d . . . . .
H59 H 1.0793 0.3705 -0.2587 0.084 Uiso 1 1 calc R U . . .
C60 C 1.1569(7) 0.3674(4) -0.1672(3) 0.0568(17) Uani 1 1 d . . . . .
H60 H 1.2180 0.4136 -0.1796 0.068 Uiso 1 1 calc R U . . .
C61 C 1.3992(7) 0.3598(4) -0.0715(3) 0.0511(16) Uani 1 1 d . . . . .
C62 C 1.4764(7) 0.3060(4) -0.1048(3) 0.0556(16) Uani 1 1 d . . . . .
H62 H 1.4268 0.2607 -0.1143 0.067 Uiso 1 1 calc R U . . .
C63 C 1.6250(7) 0.3177(4) -0.1242(3) 0.0633(18) Uani 1 1 d . . . . .
H63 H 1.6739 0.2809 -0.1475 0.076 Uiso 1 1 calc R U . . .
C64 C 1.7017(7) 0.3821(4) -0.1101(3) 0.0578(17) Uani 1 1 d . . . . .
H64 H 1.8028 0.3893 -0.1230 0.069 Uiso 1 1 calc R U . . .
C65 C 1.6270(7) 0.4369(4) -0.0762(3) 0.0632(18) Uani 1 1 d . . . . .
H65 H 1.6784 0.4812 -0.0660 0.076 Uiso 1 1 calc R U . . .
C66 C 1.4783(7) 0.4264(4) -0.0575(3) 0.0621(18) Uani 1 1 d . . . . .
H66 H 1.4293 0.4640 -0.0352 0.074 Uiso 1 1 calc R U . . .

loop_
_atom_site_aniso_label
_atom_site_aniso_U_11
_atom_site_aniso_U_22
_atom_site_aniso_U_33
_atom_site_aniso_U_23
_atom_site_aniso_U_13
_atom_site_aniso_U_12
S1 0.0444(9) 0.0877(13) 0.0402(9) -0.0110(8) -0.0020(7) 0.0035(8)
O4 0.032(2) 0.119(4) 0.060(3) -0.019(3) -0.001(2) 0.003(2)
C67 0.062(5) 0.103(6) 0.067(5) -0.013(4) -0.006(4) 0.020(4)
C68 0.054(4) 0.140(7) 0.092(6) -0.052(5) -0.003(4) 0.000(5)
O1 0.058(3) 0.070(3) 0.037(2) -0.011(2) -0.010(2) 0.018(2)
O2 0.043(2) 0.083(3) 0.038(2) 0.008(2) -0.0012(18) 0.010(2)
O3 0.035(2) 0.090(3) 0.034(2) -0.018(2) 0.0001(17) 0.012(2)
N1 0.041(3) 0.055(3) 0.044(3) -0.011(2) -0.004(2) 0.012(2)
N2 0.054(3) 0.055(3) 0.046(3) -0.007(2) -0.002(2) 0.014(2)
N3 0.065(4) 0.112(5) 0.080(4) -0.042(4) -0.009(3) 0.032(4)
N4 0.038(3) 0.060(3) 0.032(2) 0.002(2) 0.001(2) 0.000(2)
N5 0.048(3) 0.047(3) 0.026(2) 0.005(2) 0.001(2) 0.002(2)
N6 0.070(4) 0.059(4) 0.061(4) 0.001(3) 0.014(3) -0.009(3)
N7 0.035(2) 0.075(3) 0.026(2) -0.011(2) 0.0038(19) 0.011(2)
N8 0.039(3) 0.068(3) 0.024(2) -0.017(2) 0.007(2) 0.001(2)
N9 0.042(3) 0.092(4) 0.039(3) -0.036(3) 0.011(2) -0.014(3)
C1 0.033(3) 0.046(3) 0.031(3) -0.005(3) 0.004(2) -0.004(2)
C2 0.032(3) 0.041(3) 0.029(3) -0.005(2) 0.001(2) -0.004(2)
C3 0.035(3) 0.047(3) 0.027(3) -0.011(2) 0.003(2) -0.003(2)
C4 0.033(3) 0.046(3) 0.022(3) -0.005(2) -0.001(2) -0.002(2)
C5 0.036(3) 0.049(3) 0.027(3) -0.005(2) 0.001(2) 0.000(2)
C6 0.027(3) 0.056(3) 0.029(3) -0.013(2) -0.002(2) 0.003(2)
C7 0.041(3) 0.055(3) 0.023(3) -0.004(2) -0.002(2) -0.002(3)
C8 0.033(3) 0.055(3) 0.026(3) -0.004(2) 0.003(2) -0.001(3)
C9 0.035(3) 0.058(4) 0.025(3) -0.009(2) 0.002(2) 0.005(3)
C10 0.073(5) 0.060(4) 0.055(4) -0.012(3) -0.005(3) 0.017(4)
C11 0.079(5) 0.061(4) 0.044(4) -0.012(3) 0.007(3) 0.012(4)
C12 0.069(5) 0.073(5) 0.064(5) -0.025(4) 0.009(4) 0.011(4)
C13 0.075(5) 0.077(5) 0.048(4) -0.022(3) -0.004(3) 0.017(4)
C14 0.073(5) 0.088(5) 0.077(5) -0.025(4) -0.005(4) 0.021(4)
C15 0.074(5) 0.094(6) 0.066(5) -0.017(4) 0.002(4) 0.030(4)
C16 0.076(5) 0.081(5) 0.053(4) -0.014(4) -0.009(4) 0.022(4)
C17 0.052(4) 0.103(6) 0.076(5) -0.031(5) -0.009(4) 0.012(4)
C18 0.087(6) 0.090(6) 0.110(7) -0.020(5) -0.037(5) 0.017(5)
C19 0.142(10) 0.154(10) 0.152(11) -0.068(8) -0.074(8) 0.034(8)
C20 0.112(9) 0.168(11) 0.145(11) -0.024(9) -0.045(8) 0.038(8)
C21 0.118(9) 0.142(10) 0.143(10) -0.039(8) -0.055(8) 0.052(7)
C22 0.098(7) 0.097(6) 0.139(9) -0.050(6) -0.046(6) 0.040(6)
C23 0.082(6) 0.104(6) 0.078(5) -0.027(5) 0.002(5) 0.029(5)
C24 0.120(9) 0.202(13) 0.134(9) -0.077(9) 0.051(8) -0.021(8)
C25 0.120(10) 0.257(18) 0.184(14) -0.103(14) 0.051(10) 0.001(11)
C26 0.164(14) 0.246(18) 0.116(10) -0.084(11) 0.023(10) 0.073(13)
C27 0.186(14) 0.177(13) 0.118(10) -0.077(9) -0.025(10) 0.051(11)
C28 0.144(9) 0.115(7) 0.079(6) -0.058(6) 0.000(6) -0.012(6)
C29 0.043(3) 0.053(4) 0.033(3) 0.001(3) 0.007(3) 0.000(3)
C30 0.042(3) 0.053(4) 0.038(3) -0.006(3) -0.001(3) 0.003(3)
C31 0.052(4) 0.055(4) 0.040(3) -0.006(3) 0.000(3) 0.008(3)
C32 0.052(4) 0.054(4) 0.054(4) 0.000(3) 0.020(3) -0.003(3)
C33 0.060(4) 0.051(4) 0.047(4) 0.005(3) 0.007(3) -0.001(3)
C34 0.065(4) 0.068(4) 0.047(4) 0.009(3) -0.005(3) 0.019(4)
C35 0.035(3) 0.067(4) 0.058(4) -0.001(3) 0.008(3) 0.000(3)
C36 0.080(5) 0.055(5) 0.084(6) 0.004(4) 0.013(4) -0.012(4)
C37 0.139(8) 0.092(7) 0.067(6) -0.019(5) 0.013(5) -0.020(6)
C38 0.243(15) 0.110(9) 0.129(10) -0.053(8) 0.068(10) -0.060(10)
C39 0.205(13) 0.105(9) 0.129(10) -0.039(8) 0.044(9) -0.061(9)
C40 0.157(10) 0.062(6) 0.121(9) 0.009(6) 0.009(7) -0.013(6)
C41 0.092(6) 0.071(6) 0.096(6) 0.012(5) 0.013(5) -0.017(4)
C42 0.055(4) 0.063(4) 0.059(4) 0.008(4) 0.001(3) 0.010(3)
C43 0.060(4) 0.107(6) 0.061(5) 0.000(4) 0.007(4) -0.019(4)
C44 0.061(5) 0.139(8) 0.067(5) -0.009(5) 0.008(4) -0.005(5)
C45 0.079(6) 0.125(8) 0.057(5) -0.007(5) 0.002(4) 0.017(5)
C46 0.111(7) 0.093(6) 0.072(6) -0.004(5) -0.017(5) 0.018(5)
C47 0.081(5) 0.080(5) 0.061(5) 0.004(4) 0.015(4) -0.002(4)
C48 0.037(3) 0.067(4) 0.038(3) -0.013(3) 0.004(3) 0.006(3)
C49 0.045(3) 0.070(4) 0.033(3) -0.020(3) 0.005(3) -0.002(3)
C50 0.046(4) 0.089(5) 0.034(3) -0.016(3) -0.004(3) 0.017(3)
C51 0.043(4) 0.106(5) 0.034(3) -0.024(3) -0.003(3) 0.014(3)
C52 0.051(4) 0.068(4) 0.027(3) -0.019(3) 0.010(3) -0.010(3)
C53 0.043(3) 0.078(4) 0.046(4) -0.027(3) 0.003(3) 0.005(3)
C54 0.049(4) 0.077(4) 0.033(3) -0.022(3) -0.004(3) -0.004(3)
C55 0.037(3) 0.070(4) 0.035(3) -0.029(3) 0.006(2) -0.004(3)
C56 0.048(4) 0.071(4) 0.038(3) -0.009(3) -0.002(3) -0.002(3)
C57 0.040(3) 0.071(4) 0.069(5) -0.028(4) -0.009(3) -0.005(3)
C58 0.046(4) 0.108(6) 0.044(4) -0.033(4) -0.004(3) 0.009(4)
C59 0.056(4) 0.114(6) 0.034(4) -0.005(4) 0.003(3) 0.007(4)
C60 0.056(4) 0.069(4) 0.043(4) -0.011(3) 0.018(3) -0.012(3)
C61 0.054(4) 0.073(4) 0.028(3) -0.018(3) 0.008(3) -0.005(3)
C62 0.054(4) 0.070(4) 0.048(4) -0.024(3) 0.000(3) -0.013(3)
C63 0.059(4) 0.080(5) 0.058(4) -0.032(4) 0.000(3) 0.002(4)
C64 0.042(4) 0.078(5) 0.055(4) -0.021(3) 0.005(3) -0.002(3)
C65 0.051(4) 0.075(5) 0.071(4) -0.037(4) 0.009(3) -0.019(3)
C66 0.061(4) 0.070(4) 0.061(4) -0.034(4) 0.014(3) -0.014(4)

loop_
_atom_type_symbol
_atom_type_description
_atom_type_scat_dispersion_real
_atom_type_scat_dispersion_imag
_atom_type_scat_source
C C 0.0033 0.0016 'International Tables Vol C Tables 4.2.6.8 and 6.1.1.4'
H H 0.0000 0.0000 'International Tables Vol C Tables 4.2.6.8 and 6.1.1.4'
N N 0.0061 0.0033 'International Tables Vol C Tables 4.2.6.8 and 6.1.1.4'
O O 0.0106 0.0060 'International Tables Vol C Tables 4.2.6.8 and 6.1.1.4'
S S 0.1246 0.1234 'International Tables Vol C Tables 4.2.6.8 and 6.1.1.4'

loop_
_geom_angle_atom_site_label_1
_geom_angle_atom_site_label_2
_geom_angle_atom_site_label_3
_geom_angle
_geom_angle_site_symmetry_1
_geom_angle_site_symmetry_3
_geom_angle_publ_flag
O4 S1 C68 105.7(3) . . ?
O4 S1 C67 105.5(3) . . ?
C68 S1 C67 97.6(4) . . ?
S1 C67 H67A 109.5 . . ?
S1 C67 H67B 109.5 . . ?
H67A C67 H67B 109.5 . . ?
S1 C67 H67C 109.5 . . ?
H67A C67 H67C 109.5 . . ?
H67B C67 H67C 109.5 . . ?
S1 C68 H68A 109.5 . . ?
S1 C68 H68B 109.5 . . ?
H68A C68 H68B 109.5 . . ?
S1 C68 H68C 109.5 . . ?
H68A C68 H68C 109.5 . . ?
H68B C68 H68C 109.5 . . ?
C1 N1 N2 117.8(5) . . ?
C1 N1 H1 121.1 . . ?
N2 N1 H1 121.1 . . ?
C10 N2 N1 116.9(5) . . ?
C17 N3 C14 123.0(6) . . ?
C17 N3 C23 118.5(6) . . ?
C14 N3 C23 118.2(6) . . ?
C8 N4 N5 120.6(4) . . ?
C8 N4 H4 119.7 . . ?
N5 N4 H4 119.7 . . ?
C29 N5 N4 113.4(4) . . ?
C42 N6 C33 117.5(5) . . ?
C42 N6 C36 124.3(6) . . ?
C33 N6 C36 117.4(5) . . ?
C9 N7 N8 121.9(4) . . ?
C9 N7 H7 119.1 . . ?
N8 N7 H7 119.1 . . ?
C48 N8 N7 114.5(4) . . ?
C61 N9 C52 121.0(5) . . ?
C61 N9 C55 118.7(4) . . ?
C52 N9 C55 120.3(4) . . ?
O1 C1 N1 122.8(5) . . ?
O1 C1 C2 121.3(5) . . ?
N1 C1 C2 115.9(5) . . ?
C3 C2 C7 119.6(5) . . ?
C3 C2 C1 121.5(4) . . ?
C7 C2 C1 118.7(4) . . ?
C2 C3 C4 120.6(4) . . ?
C2 C3 H3 119.7 . . ?
C4 C3 H3 119.7 . . ?
C5 C4 C3 118.5(5) . . ?
C5 C4 C8 118.5(5) . . ?
C3 C4 C8 123.0(4) . . ?
C6 C5 C4 121.2(5) . . ?
C6 C5 H5 119.4 . . ?
C4 C5 H5 119.4 . . ?
C7 C6 C5 119.3(4) . . ?
C7 C6 C9 122.4(5) . . ?
C5 C6 C9 118.3(5) . . ?
C6 C7 C2 120.5(5) . . ?
C6 C7 H7A 119.7 . . ?
C2 C7 H7A 119.7 . . ?
O2 C8 N4 125.2(5) . . ?
O2 C8 C4 122.1(4) . . ?
N4 C8 C4 112.7(5) . . ?
O3 C9 N7 124.4(4) . . ?
O3 C9 C6 122.3(5) . . ?
N7 C9 C6 113.3(4) . . ?
N2 C10 C11 121.8(6) . . ?
N2 C10 H10 119.1 . . ?
C11 C10 H10 119.1 . . ?
C16 C11 C12 117.5(6) . . ?
C16 C11 C10 119.8(6) . . ?
C12 C11 C10 122.4(6) . . ?
C13 C12 C11 120.7(6) . . ?
C13 C12 H12 119.7 . . ?
C11 C12 H12 119.7 . . ?
C12 C13 C14 122.0(7) . . ?
C12 C13 H13 119.0 . . ?
C14 C13 H13 119.0 . . ?
C13 C14 C15 117.1(7) . . ?
C13 C14 N3 121.8(7) . . ?
C15 C14 N3 121.0(7) . . ?
C16 C15 C14 120.8(7) . . ?
C16 C15 H15 119.6 . . ?
C14 C15 H15 119.6 . . ?
C11 C16 C15 121.8(7) . . ?
C11 C16 H16 119.1 . . ?
C15 C16 H16 119.1 . . ?
C22 C17 C18 118.5(8) . . ?
C22 C17 N3 121.7(8) . . ?
C18 C17 N3 119.6(7) . . ?
C19 C18 C17 119.6(9) . . ?
C19 C18 H18 120.2 . . ?
C17 C18 H18 120.2 . . ?
C18 C19 C20 121.1(11) . . ?
C18 C19 H19 119.4 . . ?
C20 C19 H19 119.4 . . ?
C21 C20 C19 118.0(11) . . ?
C21 C20 H20 121.0 . . ?
C19 C20 H20 121.0 . . ?
C22 C21 C20 119.3(10) . . ?
C22 C21 H21 120.4 . . ?
C20 C21 H21 120.4 . . ?
C17 C22 C21 123.4(9) . . ?
C17 C22 H22 118.3 . . ?
C21 C22 H22 118.3 . . ?
C24 C23 C28 120.1(9) . . ?
C24 C23 N3 119.3(9) . . ?
C28 C23 N3 120.3(8) . . ?
C23 C24 C25 122.0(12) . . ?
C23 C24 H24 119.0 . . ?
C25 C24 H24 119.0 . . ?
C26 C25 C24 116.8(14) . . ?
C26 C25 H25 121.6 . . ?
C24 C25 H25 121.6 . . ?
C27 C26 C25 121.2(12) . . ?
C27 C26 H26 119.4 . . ?
C25 C26 H26 119.4 . . ?
C26 C27 C28 120.9(13) . . ?
C26 C27 H27 119.6 . . ?
C28 C27 H27 119.6 . . ?
C27 C28 C23 118.8(11) . . ?
C27 C28 H28 120.6 . . ?
C23 C28 H28 120.6 . . ?
N5 C29 C30 122.4(5) . . ?
N5 C29 H29 118.8 . . ?
C30 C29 H29 118.8 . . ?
C31 C30 C35 118.3(5) . . ?
C31 C30 C29 118.9(5) . . ?
C35 C30 C29 122.7(5) . . ?
C30 C31 C32 121.2(6) . . ?
C30 C31 H31 119.4 . . ?
C32 C31 H31 119.4 . . ?
C33 C32 C31 120.6(6) . . ?
C33 C32 H32 119.7 . . ?
C31 C32 H32 119.7 . . ?
C32 C33 C34 119.3(5) . . ?
C32 C33 N6 121.2(6) . . ?
C34 C33 N6 119.5(6) . . ?
C35 C34 C33 120.3(6) . . ?
C35 C34 H34 119.9 . . ?
C33 C34 H34 119.9 . . ?
C34 C35 C30 120.2(5) . . ?
C34 C35 H35 119.9 . . ?
C30 C35 H35 119.9 . . ?
C41 C36 C37 119.1(8) . . ?
C41 C36 N6 121.2(8) . . ?
C37 C36 N6 119.7(7) . . ?
C38 C37 C36 119.3(10) . . ?
C38 C37 H37 120.3 . . ?
C36 C37 H37 120.3 . . ?
C37 C38 C39 122.8(12) . . ?
C37 C38 H38 118.6 . . ?
C39 C38 H38 118.6 . . ?
C38 C39 C40 118.1(11) . . ?
C38 C39 H39 121.0 . . ?
C40 C39 H39 121.0 . . ?
C39 C40 C41 119.8(10) . . ?
C39 C40 H40 120.1 . . ?
C41 C40 H40 120.1 . . ?
C36 C41 C40 120.9(9) . . ?
C36 C41 H41 119.6 . . ?
C40 C41 H41 119.6 . . ?
C47 C42 C43 117.3(7) . . ?
C47 C42 N6 118.7(6) . . ?
C43 C42 N6 124.0(7) . . ?
C42 C43 C44 121.5(8) . . ?
C42 C43 H43 119.2 . . ?
C44 C43 H43 119.2 . . ?
C45 C44 C43 120.8(8) . . ?
C45 C44 H44 119.6 . . ?
C43 C44 H44 119.6 . . ?
C44 C45 C46 118.7(8) . . ?
C44 C45 H45 120.7 . . ?
C46 C45 H45 120.7 . . ?
C45 C46 C47 119.5(9) . . ?
C45 C46 H46 120.3 . . ?
C47 C46 H46 120.3 . . ?
C42 C47 C46 122.1(8) . . ?
C42 C47 H47 118.9 . . ?
C46 C47 H47 118.9 . . ?
N8 C48 C49 125.0(5) . . ?
N8 C48 H48 117.5 . . ?
C49 C48 H48 117.5 . . ?
C50 C49 C54 117.4(5) . . ?
C50 C49 C48 121.0(5) . . ?
C54 C49 C48 121.5(5) . . ?
C49 C50 C51 121.9(6) . . ?
C49 C50 H50 119.0 . . ?
C51 C50 H50 119.0 . . ?
C50 C51 C52 120.7(6) . . ?
C50 C51 H51 119.7 . . ?
C52 C51 H51 119.7 . . ?
C51 C52 C53 118.4(5) . . ?
C51 C52 N9 121.5(5) . . ?
C53 C52 N9 120.2(5) . . ?
C54 C53 C52 119.5(5) . . ?
C54 C53 H53 120.3 . . ?
C52 C53 H53 120.3 . . ?
C53 C54 C49 122.0(6) . . ?
C53 C54 H54 119.0 . . ?
C49 C54 H54 119.0 . . ?
C56 C55 C60 119.1(5) . . ?
C56 C55 N9 120.9(5) . . ?
C60 C55 N9 119.9(5) . . ?
C55 C56 C57 120.5(6) . . ?
C55 C56 H56 119.7 . . ?
C57 C56 H56 119.7 . . ?
C56 C57 C58 120.2(6) . . ?
C56 C57 H57 119.9 . . ?
C58 C57 H57 119.9 . . ?
C59 C58 C57 119.2(6) . . ?
C59 C58 H58 120.4 . . ?
C57 C58 H58 120.4 . . ?
C58 C59 C60 120.7(6) . . ?
C58 C59 H59 119.7 . . ?
C60 C59 H59 119.7 . . ?
C59 C60 C55 120.1(6) . . ?
C59 C60 H60 119.9 . . ?
C55 C60 H60 119.9 . . ?
C62 C61 C66 117.4(6) . . ?
C62 C61 N9 120.8(5) . . ?
C66 C61 N9 121.7(5) . . ?
C63 C62 C61 121.4(6) . . ?
C63 C62 H62 119.3 . . ?
C61 C62 H62 119.3 . . ?
C64 C63 C62 121.0(6) . . ?
C64 C63 H63 119.5 . . ?
C62 C63 H63 119.5 . . ?
C63 C64 C65 118.9(6) . . ?
C63 C64 H64 120.6 . . ?
C65 C64 H64 120.6 . . ?
C66 C65 C64 120.5(6) . . ?
C66 C65 H65 119.7 . . ?
C64 C65 H65 119.7 . . ?
C65 C66 C61 120.8(6) . . ?
C65 C66 H66 119.6 . . ?
C61 C66 H66 119.6 . . ?

loop_
_geom_bond_atom_site_label_1
_geom_bond_atom_site_label_2
_geom_bond_distance
_geom_bond_site_symmetry_2
_geom_bond_publ_flag
S1 O4 1.486(4) . ?
S1 C68 1.758(8) . ?
S1 C67 1.761(7) . ?
C67 H67A 0.9600 . ?
C67 H67B 0.9600 . ?
C67 H67C 0.9600 . ?
C68 H68A 0.9600 . ?
C68 H68B 0.9600 . ?
C68 H68C 0.9600 . ?
O1 C1 1.229(6) . ?
O2 C8 1.217(6) . ?
O3 C9 1.239(6) . ?
N1 C1 1.341(6) . ?
N1 N2 1.383(6) . ?
N1 H1 0.8600 . ?
N2 C10 1.273(7) . ?
N3 C17 1.414(9) . ?
N3 C14 1.430(9) . ?
N3 C23 1.440(9) . ?
N4 C8 1.351(6) . ?
N4 N5 1.393(6) . ?
N4 H4 0.8600 . ?
N5 C29 1.268(7) . ?
N6 C42 1.405(8) . ?
N6 C33 1.430(7) . ?
N6 C36 1.442(9) . ?
N7 C9 1.329(6) . ?
N7 N8 1.390(5) . ?
N7 H7 0.8600 . ?
N8 C48 1.257(7) . ?
N9 C61 1.406(7) . ?
N9 C52 1.414(6) . ?
N9 C55 1.429(7) . ?
C1 C2 1.486(7) . ?
C2 C3 1.372(7) . ?
C2 C7 1.398(7) . ?
C3 C4 1.396(7) . ?
C3 H3 0.9300 . ?
C4 C5 1.393(6) . ?
C4 C8 1.494(7) . ?
C5 C6 1.381(7) . ?
C5 H5 0.9300 . ?
C6 C7 1.374(7) . ?
C6 C9 1.495(7) . ?
C7 H7A 0.9300 . ?
C10 C11 1.452(9) . ?
C10 H10 0.9300 . ?
C11 C16 1.371(8) . ?
C11 C12 1.396(9) . ?
C12 C13 1.363(9) . ?
C12 H12 0.9300 . ?
C13 C14 1.383(9) . ?
C13 H13 0.9300 . ?
C14 C15 1.388(10) . ?
C15 C16 1.375(9) . ?
C15 H15 0.9300 . ?
C16 H16 0.9300 . ?
C17 C22 1.348(11) . ?
C17 C18 1.401(11) . ?
C18 C19 1.351(12) . ?
C18 H18 0.9300 . ?
C19 C20 1.418(15) . ?
C19 H19 0.9300 . ?
C20 C21 1.382(15) . ?
C20 H20 0.9300 . ?
C21 C22 1.355(13) . ?
C21 H21 0.9300 . ?
C22 H22 0.9300 . ?
C23 C24 1.342(13) . ?
C23 C28 1.375(12) . ?
C24 C25 1.380(15) . ?
C24 H24 0.9300 . ?
C25 C26 1.377(19) . ?
C25 H25 0.9300 . ?
C26 C27 1.353(19) . ?
C26 H26 0.9300 . ?
C27 C28 1.356(14) . ?
C27 H27 0.9300 . ?
C28 H28 0.9300 . ?
C29 C30 1.462(7) . ?
C29 H29 0.9300 . ?
C30 C31 1.364(7) . ?
C30 C35 1.404(8) . ?
C31 C32 1.383(8) . ?
C31 H31 0.9300 . ?
C32 C33 1.347(8) . ?
C32 H32 0.9300 . ?
C33 C34 1.401(8) . ?
C34 C35 1.364(8) . ?
C34 H34 0.9300 . ?
C35 H35 0.9300 . ?
C36 C41 1.363(10) . ?
C36 C37 1.371(11) . ?
C37 C38 1.353(13) . ?
C37 H37 0.9300 . ?
C38 C39 1.357(16) . ?
C38 H38 0.9300 . ?
C39 C40 1.371(14) . ?
C39 H39 0.9300 . ?
C40 C41 1.378(12) . ?
C40 H40 0.9300 . ?
C41 H41 0.9300 . ?
C42 C47 1.371(10) . ?
C42 C43 1.372(9) . ?
C43 C44 1.405(11) . ?
C43 H43 0.9300 . ?
C44 C45 1.356(11) . ?
C44 H44 0.9300 . ?
C45 C46 1.393(11) . ?
C45 H45 0.9300 . ?
C46 C47 1.402(10) . ?
C46 H46 0.9300 . ?
C47 H47 0.9300 . ?
C48 C49 1.456(7) . ?
C48 H48 0.9300 . ?
C49 C50 1.361(8) . ?
C49 C54 1.383(8) . ?
C50 C51 1.370(7) . ?
C50 H50 0.9300 . ?
C51 C52 1.376(8) . ?
C51 H51 0.9300 . ?
C52 C53 1.395(8) . ?
C53 C54 1.373(7) . ?
C53 H53 0.9300 . ?
C54 H54 0.9300 . ?
C55 C56 1.371(8) . ?
C55 C60 1.374(8) . ?
C56 C57 1.370(8) . ?
C56 H56 0.9300 . ?
C57 C58 1.371(9) . ?
C57 H57 0.9300 . ?
C58 C59 1.368(10) . ?
C58 H58 0.9300 . ?
C59 C60 1.368(9) . ?
C59 H59 0.9300 . ?
C60 H60 0.9300 . ?
C61 C62 1.375(8) . ?
C61 C66 1.395(8) . ?
C62 C63 1.370(8) . ?
C62 H62 0.9300 . ?
C63 C64 1.355(9) . ?
C63 H63 0.9300 . ?
C64 C65 1.384(8) . ?
C64 H64 0.9300 . ?
C65 C66 1.365(8) . ?
C65 H65 0.9300 . ?
C66 H66 0.9300 . ?

loop_
_geom_hbond_atom_site_label_D
_geom_hbond_atom_site_label_H
_geom_hbond_atom_site_label_A
_geom_hbond_distance_DH
_geom_hbond_distance_HA
_geom_hbond_distance_DA
_geom_hbond_angle_DHA
_geom_hbond_site_symmetry_A
C60 H60 O4 0.93 2.64 3.447(8) 146.0 2_765
C48 H48 O4 0.93 2.41 3.228(7) 147.1 .
C29 H29 O1 0.93 2.48 3.315(7) 148.8 2_666
C10 H10 S1 0.93 3.00 3.608(7) 124.4 2_666
N7 H7 O4 0.86 1.99 2.830(6) 164.1 .
N4 H4 N2 0.86 2.58 3.198(7) 129.4 2_666
N4 H4 O1 0.86 2.25 3.067(6) 158.6 2_666
N1 H1 O3 0.86 2.18 3.031(6) 172.0 2_766
C68 H68B N8 0.96 2.64 3.513(9) 152.0 1_455
C67 H67A O1 0.96 2.51 3.279(9) 136.7 .
C60 H60 O4 0.93 2.64 3.447(8) 146.0 2_765
C48 H48 O4 0.93 2.41 3.228(7) 147.1 .
C29 H29 O1 0.93 2.48 3.315(7) 148.8 2_666
C10 H10 S1 0.93 3.00 3.608(7) 124.4 2_666
N7 H7 O4 0.86 1.99 2.830(6) 164.1 .
N4 H4 N2 0.86 2.58 3.198(7) 129.4 2_666
N4 H4 O1 0.86 2.25 3.067(6) 158.6 2_666
N1 H1 O3 0.86 2.18 3.031(6) 172.0 2_766
C68 H68B N8 0.96 2.64 3.513(9) 152.0 1_455
C68 H68B O3 0.96 2.66 3.418(8) 135.8 1_455
C67 H67A O1 0.96 2.51 3.279(9) 136.7 .

loop_
_platon_squeeze_void_nr
_platon_squeeze_void_average_x
_platon_squeeze_void_average_y
_platon_squeeze_void_average_z
_platon_squeeze_void_volume
_platon_squeeze_void_count_electrons
_platon_squeeze_void_content
1 -0.007 0.131 0.717 22 3 ' '
2 0.049 0.211 0.226 17 2 ' '
3 -0.049 0.789 0.774 17 2 ' '
4 0.006 0.869 0.283 22 3 ' '
